data_4130888
loop_
_publ_author_name
'Kumar, Roopender'
'Linden, Anthony'
'Nevado, Cristina'

_publ_section_title
;
 Evidence for Direct Transmetalation of Au<sup>III</sup>-F with Boronic
 Acids.
;
_journal_issue 42
_journal_name_full 'Journal of the American Chemical Society'
_journal_page_first 13790
_journal_page_last 13793
_journal_paper_doi 10.1021/jacs.6b07763
_journal_volume 138
_journal_year 2016
_chemical_formula_moiety 'C15 H16 Au Cl2 N O3'
_chemical_formula_sum 'C15 H16 Au Cl2 N O3'
_chemical_formula_weight 526.17
_space_group_crystal_system triclinic
_space_group_IT_number 2
_space_group_name_Hall '-P 1'
_space_group_name_H-M_alt 'P -1'
_atom_sites_solution_hydrogens geom
_audit_creation_method SHELXL-2014/7
_cell_angle_alpha 84.5978(18)
_cell_angle_beta 89.4342(18)
_cell_angle_gamma 87.8411(14)
_cell_formula_units_Z 4
_cell_length_a 7.45780(10)
_cell_length_b 11.0845(2)
_cell_length_c 19.2172(5)
_cell_measurement_reflns_used 19431
_cell_measurement_temperature 160(2)
_cell_measurement_theta_max 28.9970
_cell_measurement_theta_min 2.6660
_cell_volume 1580.40(5)
_computing_cell_refinement 'CrysAlisPro, Version 1.171.37.31d (Agilent Technologies, 2014)'
_computing_data_collection 'CrysAlisPro, Version 1.171.37.31d (Agilent Technologies, 2014)'
_computing_data_reduction 'CrysAlisPro, Version 1.171.37.31d (Agilent Technologies, 2014)'
_computing_molecular_graphics 'ORTEPII (Johnson, 1976)'
_computing_publication_material 'SHELXL-2014 and PLATON (Spek, 2009)'
_computing_structure_refinement 'SHELXL-2014 (Sheldrick, 2008)'
_computing_structure_solution 'SHELXS-2014 (Sheldrick, 2008)'
_diffrn_ambient_temperature 160(2)
_diffrn_detector 'Atlas CCD camera on \k goniostat'
_diffrn_detector_area_resol_mean 10.3801
_diffrn_measured_fraction_theta_full 0.999
_diffrn_measured_fraction_theta_max 0.935
_diffrn_measurement_device_type 'Oxford Diffraction SuperNova, dual radiation diffractometer'
_diffrn_measurement_method '\w scans'
_diffrn_radiation_monochromator mirror
_diffrn_radiation_source 'SuperNova (Mo) X-ray Source'
_diffrn_radiation_type 'Mo K\a'
_diffrn_radiation_wavelength 0.71073
_diffrn_reflns_av_R_equivalents 0.0563
_diffrn_reflns_av_unetI/netI 0.0434
_diffrn_reflns_Laue_measured_fraction_full 0.999
_diffrn_reflns_Laue_measured_fraction_max 0.935
_diffrn_reflns_limit_h_max 10
_diffrn_reflns_limit_h_min -10
_diffrn_reflns_limit_k_max 15
_diffrn_reflns_limit_k_min -15
_diffrn_reflns_limit_l_max 24
_diffrn_reflns_limit_l_min -25
_diffrn_reflns_number 37208
_diffrn_reflns_point_group_measured_fraction_full 0.999
_diffrn_reflns_point_group_measured_fraction_max 0.935
_diffrn_reflns_theta_full 25.242
_diffrn_reflns_theta_max 29.224
_diffrn_reflns_theta_min 2.216
_exptl_absorpt_coefficient_mu 9.689
_exptl_absorpt_correction_T_max 1.00000
_exptl_absorpt_correction_T_min 0.58023
_exptl_absorpt_correction_type multi-scan
_exptl_absorpt_process_details
;
Empirical absorption correction using spherical harmonics,
 implemented in SCALE3 ABSPACK scaling algorithm.
CrysAlisPro, Version 1.171.37.31d (Agilent Technologies, 2014)
;
_exptl_crystal_colour yellow
_exptl_crystal_density_diffrn 2.211
_exptl_crystal_description plate
_exptl_crystal_F_000 1000
_exptl_crystal_size_max 0.20
_exptl_crystal_size_mid 0.12
_exptl_crystal_size_min 0.04
_refine_diff_density_max 1.702
_refine_diff_density_min -1.800
_refine_diff_density_rms 0.211
_refine_ls_extinction_method none
_refine_ls_goodness_of_fit_ref 1.066
_refine_ls_hydrogen_treatment constr
_refine_ls_matrix_type full
_refine_ls_number_parameters 406
_refine_ls_number_reflns 17286
_refine_ls_number_restraints 0
_refine_ls_restrained_S_all 1.066
_refine_ls_R_factor_all 0.0505
_refine_ls_R_factor_gt 0.0422
_refine_ls_shift/su_max 0.001
_refine_ls_shift/su_mean 0.000
_refine_ls_structure_factor_coef Fsqd
_refine_ls_weighting_details 'w=1/[\s^2^(Fo^2^)+(0.0653P)^2^+6.5943P] where P=(Fo^2^+2Fc^2^)/3'
_refine_ls_weighting_scheme calc
_refine_ls_wR_factor_gt 0.1096
_refine_ls_wR_factor_ref 0.1122
_reflns_Friedel_coverage 0.000
_reflns_number_gt 14884
_reflns_number_total 17289
_reflns_threshold_expression 'I > 2\s(I)'
_cod_data_source_file ja6b07763_si_003.cif
_cod_data_source_block NV1422
_cod_database_code 4130888
_shelx_shelxl_version_number 2014/7
_shelx_space_group_comment
;
The symmetry employed for this shelxl refinement is uniquely defined
by the following loop, which should always be used as a source of
symmetry information in preference to the above space-group names.
They are only intended as comments.
;

loop_
_space_group_symop_operation_xyz
'x, y, z'
'-x, -y, -z'

loop_
_atom_site_label
_atom_site_type_symbol
_atom_site_fract_x
_atom_site_fract_y
_atom_site_fract_z
_atom_site_U_iso_or_equiv
_atom_site_adp_type
_atom_site_occupancy
_atom_site_site_symmetry_order
_atom_site_calc_flag
_atom_site_refinement_flags_posn
_atom_site_refinement_flags_adp
Au1 Au 0.19176(5) 0.63872(3) 0.57291(2) 0.01764(10) Uani 1 1 d . .
Cl1 Cl 0.0985(4) 0.8247(2) 0.61703(16) 0.0340(6) Uani 1 1 d . .
Cl2 Cl 0.2012(4) 0.5612(3) 0.68666(14) 0.0325(6) Uani 1 1 d . .
O1 O 0.4007(9) 0.3728(6) 0.6261(3) 0.0195(15) Uani 1 1 d . .
O2 O 0.4575(8) 0.1759(6) 0.5506(4) 0.0196(15) Uani 1 1 d . .
O3 O 0.3774(10) 0.1909(6) 0.4139(4) 0.0268(17) Uani 1 1 d . .
N1 N 0.1682(10) 0.7041(7) 0.4708(4) 0.0185(17) Uani 1 1 d . .
C1 C 0.1319(14) 0.8221(10) 0.4523(7) 0.031(3) Uani 1 1 d . .
H1 H 0.1132 0.8761 0.4875 0.037 Uiso 1 1 calc R U
C2 C 0.1215(14) 0.8660(10) 0.3829(6) 0.031(3) Uani 1 1 d . .
H2 H 0.0892 0.9487 0.3699 0.037 Uiso 1 1 calc R U
C3 C 0.1582(13) 0.7887(10) 0.3331(6) 0.028(2) Uani 1 1 d . .
H3 H 0.1583 0.8201 0.2854 0.033 Uiso 1 1 calc R U
C4 C 0.1964(13) 0.6628(9) 0.3500(5) 0.019(2) Uani 1 1 d . .
C5 C 0.1985(11) 0.6230(8) 0.4229(6) 0.019(2) Uani 1 1 d . .
C6 C 0.2414(15) 0.5877(10) 0.2925(5) 0.028(2) Uani 1 1 d . .
H61 H 0.1510 0.5263 0.2903 0.042 Uiso 1 1 calc R U
H62 H 0.3596 0.5475 0.3008 0.042 Uiso 1 1 calc R U
H63 H 0.2437 0.6392 0.2482 0.042 Uiso 1 1 calc R U
C7 C 0.2427(12) 0.4990(8) 0.4541(5) 0.0139(18) Uani 1 1 d . .
C8 C 0.2677(12) 0.4873(9) 0.5275(5) 0.0153(19) Uani 1 1 d . .
C9 C 0.3421(12) 0.3791(9) 0.5591(5) 0.016(2) Uani 1 1 d . .
C10 C 0.3734(12) 0.2793(8) 0.5197(5) 0.0160(19) Uani 1 1 d . .
C11 C 0.3363(13) 0.2916(9) 0.4482(5) 0.018(2) Uani 1 1 d . .
C12 C 0.2718(12) 0.4005(9) 0.4161(5) 0.017(2) Uani 1 1 d . .
H12 H 0.2471 0.4079 0.3675 0.020 Uiso 1 1 calc R U
C13 C 0.3435(16) 0.2786(10) 0.6761(6) 0.031(3) Uani 1 1 d . .
H131 H 0.3409 0.3076 0.7227 0.046 Uiso 1 1 calc R U
H132 H 0.4271 0.2083 0.6758 0.046 Uiso 1 1 calc R U
H133 H 0.2230 0.2551 0.6641 0.046 Uiso 1 1 calc R U
C14 C 0.3498(15) 0.0693(9) 0.5572(6) 0.027(2) Uani 1 1 d . .
H141 H 0.2502 0.0814 0.5898 0.040 Uiso 1 1 calc R U
H142 H 0.4243 -0.0014 0.5750 0.040 Uiso 1 1 calc R U
H143 H 0.3021 0.0558 0.5114 0.040 Uiso 1 1 calc R U
C15 C 0.3760(16) 0.2063(11) 0.3387(5) 0.030(3) Uani 1 1 d . .
H151 H 0.4532 0.2728 0.3221 0.045 Uiso 1 1 calc R U
H152 H 0.2531 0.2254 0.3225 0.045 Uiso 1 1 calc R U
H153 H 0.4207 0.1313 0.3203 0.045 Uiso 1 1 calc R U
Au2 Au 0.66246(5) 1.17974(3) -0.05497(2) 0.01680(10) Uani 1 1 d . .
Cl21 Cl 0.5526(4) 1.3806(2) -0.08814(16) 0.0318(6) Uani 1 1 d . .
Cl22 Cl 0.6214(4) 1.1469(3) -0.16851(13) 0.0280(6) Uani 1 1 d . .
O21 O 0.8527(9) 0.9412(7) -0.1283(3) 0.0226(15) Uani 1 1 d . .
O22 O 0.9359(9) 0.7164(6) -0.0635(4) 0.0226(16) Uani 1 1 d . .
O23 O 0.9143(10) 0.6724(6) 0.0763(4) 0.0235(16) Uani 1 1 d . .
N2 N 0.6802(10) 1.2029(7) 0.0483(4) 0.0179(17) Uani 1 1 d . .
C21 C 0.6561(13) 1.3125(9) 0.0713(6) 0.024(2) Uani 1 1 d . .
H21 H 0.6283 1.3807 0.0390 0.028 Uiso 1 1 calc R U
C22 C 0.6710(14) 1.3274(9) 0.1414(6) 0.024(2) Uani 1 1 d . .
H22 H 0.6517 1.4051 0.1577 0.028 Uiso 1 1 calc R U
C23 C 0.7144(13) 1.2280(9) 0.1873(5) 0.021(2) Uani 1 1 d . .
H23 H 0.7282 1.2380 0.2355 0.025 Uiso 1 1 calc R U
C24 C 0.7383(14) 1.1130(10) 0.1643(5) 0.022(2) Uani 1 1 d . .
C25 C 0.7231(12) 1.1023(9) 0.0919(5) 0.0155(19) Uani 1 1 d . .
C26 C 0.7873(15) 1.0093(9) 0.2199(5) 0.026(2) Uani 1 1 d . .
H261 H 0.9047 0.9730 0.2087 0.039 Uiso 1 1 calc R U
H262 H 0.6963 0.9476 0.2208 0.039 Uiso 1 1 calc R U
H263 H 0.7921 1.0408 0.2658 0.039 Uiso 1 1 calc R U
C27 C 0.7583(12) 0.9936(8) 0.0552(5) 0.0139(18) Uani 1 1 d . .
C28 C 0.7585(11) 1.0114(9) -0.0195(5) 0.0162(19) Uani 1 1 d . .
C29 C 0.8200(12) 0.9176(9) -0.0577(5) 0.017(2) Uani 1 1 d . .
C30 C 0.8665(12) 0.8032(9) -0.0252(5) 0.017(2) Uani 1 1 d . .
C31 C 0.8565(12) 0.7845(9) 0.0476(6) 0.020(2) Uani 1 1 d . .
C32 C 0.8052(13) 0.8778(9) 0.0870(5) 0.018(2) Uani 1 1 d . .
H32 H 0.8015 0.8634 0.1365 0.022 Uiso 1 1 calc R U
C33 C 0.7754(17) 0.8656(11) -0.1748(6) 0.034(3) Uani 1 1 d . .
H331 H 0.7367 0.9148 -0.2175 0.051 Uiso 1 1 calc R U
H332 H 0.6716 0.8263 -0.1523 0.051 Uiso 1 1 calc R U
H333 H 0.8645 0.8036 -0.1868 0.051 Uiso 1 1 calc R U
C34 C 0.8366(15) 0.6067(9) -0.0621(6) 0.030(2) Uani 1 1 d . .
H341 H 0.7688 0.6069 -0.1055 0.044 Uiso 1 1 calc R U
H342 H 0.7533 0.6027 -0.0222 0.044 Uiso 1 1 calc R U
H343 H 0.9202 0.5361 -0.0574 0.044 Uiso 1 1 calc R U
C35 C 0.9031(17) 0.6493(10) 0.1503(6) 0.033(3) Uani 1 1 d . .
H351 H 0.9530 0.5677 0.1645 0.050 Uiso 1 1 calc R U
H352 H 0.7772 0.6550 0.1651 0.050 Uiso 1 1 calc R U
H353 H 0.9714 0.7092 0.1722 0.050 Uiso 1 1 calc R U

loop_
_atom_site_aniso_label
_atom_site_aniso_U_11
_atom_site_aniso_U_22
_atom_site_aniso_U_33
_atom_site_aniso_U_23
_atom_site_aniso_U_13
_atom_site_aniso_U_12
Au1 0.01732(19) 0.01702(19) 0.0197(2) -0.00716(16) 0.00407(15) -0.00333(15)
Cl1 0.0405(16) 0.0233(13) 0.0403(17) -0.0156(12) 0.0079(13) -0.0007(12)
Cl2 0.0518(17) 0.0298(14) 0.0175(13) -0.0100(11) 0.0067(12) -0.0038(13)
O1 0.023(4) 0.025(4) 0.011(3) 0.000(3) -0.003(3) -0.002(3)
O2 0.017(3) 0.019(3) 0.022(4) 0.004(3) 0.001(3) 0.003(3)
O3 0.040(4) 0.022(4) 0.019(4) -0.008(3) -0.002(3) 0.008(3)
N1 0.015(4) 0.017(4) 0.024(5) -0.002(3) 0.002(3) 0.002(3)
C1 0.021(5) 0.021(5) 0.050(8) 0.002(5) 0.001(5) 0.002(4)
C2 0.029(6) 0.021(5) 0.040(7) 0.009(5) 0.007(5) 0.009(5)
C3 0.015(5) 0.030(6) 0.036(6) 0.008(5) -0.001(4) 0.004(4)
C4 0.014(4) 0.023(5) 0.020(5) 0.005(4) -0.007(4) 0.003(4)
C5 0.008(4) 0.014(4) 0.034(6) -0.004(4) 0.004(4) -0.001(3)
C6 0.036(6) 0.034(6) 0.014(5) 0.005(4) -0.002(4) -0.006(5)
C7 0.012(4) 0.018(5) 0.012(5) -0.002(4) 0.001(3) -0.001(4)
C8 0.012(4) 0.018(5) 0.017(5) -0.008(4) 0.002(4) -0.004(4)
C9 0.011(4) 0.025(5) 0.012(5) -0.001(4) 0.003(3) -0.008(4)
C10 0.009(4) 0.017(5) 0.022(5) 0.001(4) -0.001(4) -0.001(4)
C11 0.020(5) 0.015(5) 0.021(5) -0.011(4) 0.002(4) 0.001(4)
C12 0.019(5) 0.023(5) 0.010(5) -0.003(4) 0.000(4) -0.002(4)
C13 0.041(7) 0.031(6) 0.019(6) 0.005(5) 0.001(5) -0.003(5)
C14 0.034(6) 0.011(5) 0.036(7) -0.002(4) 0.002(5) -0.003(4)
C15 0.039(7) 0.035(6) 0.018(6) -0.012(5) 0.006(5) 0.003(5)
Au2 0.01642(19) 0.01755(19) 0.01638(19) -0.00071(15) 0.00040(15) -0.00236(14)
Cl21 0.0370(15) 0.0210(13) 0.0365(16) 0.0022(11) -0.0090(12) 0.0009(11)
Cl22 0.0348(14) 0.0337(14) 0.0150(12) 0.0004(10) -0.0018(10) 0.0004(11)
O21 0.028(4) 0.031(4) 0.010(3) -0.004(3) 0.004(3) -0.002(3)
O22 0.019(3) 0.027(4) 0.024(4) -0.013(3) 0.003(3) 0.000(3)
O23 0.033(4) 0.015(3) 0.023(4) -0.004(3) -0.002(3) 0.005(3)
N2 0.016(4) 0.015(4) 0.023(4) -0.005(3) 0.009(3) 0.005(3)
C21 0.024(5) 0.017(5) 0.031(6) -0.006(4) -0.004(4) 0.000(4)
C22 0.028(5) 0.015(5) 0.029(6) -0.008(4) 0.000(4) 0.004(4)
C23 0.019(5) 0.026(5) 0.020(5) -0.012(4) 0.007(4) -0.002(4)
C24 0.024(5) 0.025(5) 0.017(5) -0.007(4) 0.010(4) -0.008(4)
C25 0.015(4) 0.018(5) 0.015(5) -0.006(4) 0.005(4) -0.003(4)
C26 0.044(7) 0.020(5) 0.015(5) -0.001(4) 0.002(4) -0.002(5)
C27 0.013(4) 0.015(4) 0.014(5) -0.001(4) 0.000(4) -0.003(4)
C28 0.006(4) 0.020(5) 0.022(5) 0.003(4) 0.002(4) -0.002(4)
C29 0.014(4) 0.020(5) 0.019(5) -0.001(4) 0.004(4) -0.005(4)
C30 0.015(4) 0.019(5) 0.019(5) -0.006(4) -0.001(4) -0.004(4)
C31 0.013(5) 0.019(5) 0.030(6) -0.006(4) -0.002(4) -0.003(4)
C32 0.023(5) 0.015(5) 0.018(5) -0.005(4) 0.004(4) -0.002(4)
C33 0.045(7) 0.040(7) 0.018(6) -0.015(5) -0.001(5) 0.000(6)
C34 0.037(6) 0.022(5) 0.030(6) -0.007(5) -0.001(5) -0.002(5)
C35 0.055(8) 0.021(6) 0.022(6) -0.002(5) 0.001(5) 0.003(5)

loop_
_atom_type_symbol
_atom_type_description
_atom_type_scat_dispersion_real
_atom_type_scat_dispersion_imag
_atom_type_scat_source
C C 0.0033 0.0016 'International Tables Vol C Tables 4.2.6.8 and 6.1.1.4'
H H 0.0000 0.0000 'International Tables Vol C Tables 4.2.6.8 and 6.1.1.4'
Au Au -2.0133 8.8022 'International Tables Vol C Tables 4.2.6.8 and 6.1.1.4'
Cl Cl 0.1484 0.1585 'International Tables Vol C Tables 4.2.6.8 and 6.1.1.4'
N N 0.0061 0.0033 'International Tables Vol C Tables 4.2.6.8 and 6.1.1.4'
O O 0.0106 0.0060 'International Tables Vol C Tables 4.2.6.8 and 6.1.1.4'

loop_
_geom_angle_atom_site_label_1
_geom_angle_atom_site_label_2
_geom_angle_atom_site_label_3
_geom_angle
C8 Au1 N1 80.7(4)
C8 Au1 Cl2 98.9(3)
N1 Au1 Cl2 176.5(2)
C8 Au1 Cl1 175.3(3)
N1 Au1 Cl1 94.6(2)
Cl2 Au1 Cl1 85.74(11)
C9 O1 C13 120.2(7)
C10 O2 C14 115.3(7)
C11 O3 C15 117.1(8)
C1 N1 C5 122.3(10)
C1 N1 Au1 121.3(8)
C5 N1 Au1 116.4(7)
N1 C1 C2 120.7(11)
N1 C1 H1 119.6
C2 C1 H1 119.6
C3 C2 C1 118.9(10)
C3 C2 H2 120.5
C1 C2 H2 120.5
C2 C3 C4 122.4(10)
C2 C3 H3 118.8
C4 C3 H3 118.8
C3 C4 C5 115.5(10)
C3 C4 C6 118.3(9)
C5 C4 C6 126.1(9)
N1 C5 C4 120.1(9)
N1 C5 C7 113.7(9)
C4 C5 C7 126.2(9)
C4 C6 H61 109.5
C4 C6 H62 109.5
H61 C6 H62 109.5
C4 C6 H63 109.5
H61 C6 H63 109.5
H62 C6 H63 109.5
C12 C7 C8 120.4(9)
C12 C7 C5 124.3(9)
C8 C7 C5 115.2(9)
C9 C8 C7 118.7(9)
C9 C8 Au1 128.1(7)
C7 C8 Au1 113.2(7)
O1 C9 C8 120.1(9)
O1 C9 C10 119.5(9)
C8 C9 C10 120.1(8)
O2 C10 C11 120.8(9)
O2 C10 C9 119.3(8)
C11 C10 C9 119.5(9)
O3 C11 C12 124.3(9)
O3 C11 C10 115.2(9)
C12 C11 C10 120.5(9)
C11 C12 C7 120.5(9)
C11 C12 H12 119.8
C7 C12 H12 119.8
O1 C13 H131 109.5
O1 C13 H132 109.5
H131 C13 H132 109.5
O1 C13 H133 109.5
H131 C13 H133 109.5
H132 C13 H133 109.5
O2 C14 H141 109.5
O2 C14 H142 109.5
H141 C14 H142 109.5
O2 C14 H143 109.5
H141 C14 H143 109.5
H142 C14 H143 109.5
O3 C15 H151 109.5
O3 C15 H152 109.5
H151 C15 H152 109.5
O3 C15 H153 109.5
H151 C15 H153 109.5
H152 C15 H153 109.5
N2 Au2 C28 81.0(4)
N2 Au2 Cl22 175.4(2)
C28 Au2 Cl22 98.4(3)
N2 Au2 Cl21 94.9(2)
C28 Au2 Cl21 175.9(3)
Cl22 Au2 Cl21 85.74(10)
C29 O21 C33 118.4(8)
C30 O22 C34 116.0(8)
C31 O23 C35 117.3(8)
C21 N2 C25 122.2(9)
C21 N2 Au2 121.2(7)
C25 N2 Au2 116.6(6)
N2 C21 C22 120.7(10)
N2 C21 H21 119.7
C22 C21 H21 119.7
C23 C22 C21 119.0(9)
C23 C22 H22 120.5
C21 C22 H22 120.5
C22 C23 C24 121.1(9)
C22 C23 H23 119.4
C24 C23 H23 119.4
C23 C24 C25 117.9(10)
C23 C24 C26 116.6(9)
C25 C24 C26 125.5(9)
N2 C25 C24 119.1(9)
N2 C25 C27 113.2(8)
C24 C25 C27 127.5(9)
C24 C26 H261 109.5
C24 C26 H262 109.5
H261 C26 H262 109.5
C24 C26 H263 109.5
H261 C26 H263 109.5
H262 C26 H263 109.5
C32 C27 C28 118.2(9)
C32 C27 C25 125.4(9)
C28 C27 C25 116.1(8)
C29 C28 C27 119.3(9)
C29 C28 Au2 128.8(7)
C27 C28 Au2 111.9(7)
O21 C29 C28 119.3(9)
O21 C29 C30 118.9(9)
C28 C29 C30 121.5(9)
O22 C30 C29 119.8(9)
O22 C30 C31 121.2(9)
C29 C30 C31 118.8(9)
O23 C31 C32 123.2(10)
O23 C31 C30 115.8(9)
C32 C31 C30 120.9(10)
C31 C32 C27 121.1(9)
C31 C32 H32 119.5
C27 C32 H32 119.5
O21 C33 H331 109.5
O21 C33 H332 109.5
H331 C33 H332 109.5
O21 C33 H333 109.5
H331 C33 H333 109.5
H332 C33 H333 109.5
O22 C34 H341 109.5
O22 C34 H342 109.5
H341 C34 H342 109.5
O22 C34 H343 109.5
H341 C34 H343 109.5
H342 C34 H343 109.5
O23 C35 H351 109.5
O23 C35 H352 109.5
H351 C35 H352 109.5
O23 C35 H353 109.5
H351 C35 H353 109.5
H352 C35 H353 109.5

loop_
_geom_bond_atom_site_label_1
_geom_bond_atom_site_label_2
_geom_bond_distance
Au1 C8 2.023(9)
Au1 N1 2.034(8)
Au1 Cl2 2.273(3)
Au1 Cl1 2.379(3)
O1 C9 1.359(11)
O1 C13 1.426(12)
O2 C10 1.372(11)
O2 C14 1.449(11)
O3 C11 1.372(11)
O3 C15 1.440(13)
N1 C1 1.342(13)
N1 C5 1.357(13)
C1 C2 1.379(17)
C1 H1 0.9500
C2 C3 1.362(16)
C2 H2 0.9500
C3 C4 1.421(14)
C3 H3 0.9500
C4 C5 1.429(14)
C4 C6 1.473(15)
C5 C7 1.474(13)
C6 H61 0.9800
C6 H62 0.9800
C6 H63 0.9800
C7 C12 1.378(13)
C7 C8 1.418(13)
C8 C9 1.391(14)
C9 C10 1.409(13)
C10 C11 1.397(14)
C11 C12 1.375(14)
C12 H12 0.9500
C13 H131 0.9800
C13 H132 0.9800
C13 H133 0.9800
C14 H141 0.9800
C14 H142 0.9800
C14 H143 0.9800
C15 H151 0.9800
C15 H152 0.9800
C15 H153 0.9800
Au2 N2 2.031(8)
Au2 C28 2.032(10)
Au2 Cl22 2.271(3)
Au2 Cl21 2.374(3)
O21 C29 1.378(12)
O21 C33 1.422(12)
O22 C30 1.351(11)
O22 C34 1.445(12)
O23 C31 1.367(12)
O23 C35 1.423(13)
N2 C21 1.336(12)
N2 C25 1.361(12)
C21 C22 1.378(15)
C21 H21 0.9500
C22 C23 1.375(14)
C22 H22 0.9500
C23 C24 1.392(14)
C23 H23 0.9500
C24 C25 1.413(14)
C24 C26 1.531(14)
C25 C27 1.467(13)
C26 H261 0.9800
C26 H262 0.9800
C26 H263 0.9800
C27 C32 1.402(13)
C27 C28 1.431(14)
C28 C29 1.389(14)
C29 C30 1.394(14)
C30 C31 1.396(15)
C31 C32 1.380(14)
C32 H32 0.9500
C33 H331 0.9800
C33 H332 0.9800
C33 H333 0.9800
C34 H341 0.9800
C34 H342 0.9800
C34 H343 0.9800
C35 H351 0.9800
C35 H352 0.9800
C35 H353 0.9800

loop_
_geom_torsion_atom_site_label_1
_geom_torsion_atom_site_label_2
_geom_torsion_atom_site_label_3
_geom_torsion_atom_site_label_4
_geom_torsion
C5 N1 C1 C2 0.9(15)
Au1 N1 C1 C2 178.1(8)
N1 C1 C2 C3 -3.5(16)
C1 C2 C3 C4 3.9(16)
C2 C3 C4 C5 -1.6(14)
C2 C3 C4 C6 -177.6(10)
C1 N1 C5 C4 1.4(14)
Au1 N1 C5 C4 -175.9(6)
C1 N1 C5 C7 177.8(8)
Au1 N1 C5 C7 0.5(10)
C3 C4 C5 N1 -1.1(13)
C6 C4 C5 N1 174.6(9)
C3 C4 C5 C7 -176.9(8)
C6 C4 C5 C7 -1.3(15)
N1 C5 C7 C12 177.3(8)
C4 C5 C7 C12 -6.6(14)
N1 C5 C7 C8 -7.3(11)
C4 C5 C7 C8 168.8(9)
C12 C7 C8 C9 7.5(13)
C5 C7 C8 C9 -168.1(8)
C12 C7 C8 Au1 -173.8(7)
C5 C7 C8 Au1 10.5(10)
C13 O1 C9 C8 128.9(10)
C13 O1 C9 C10 -57.4(12)
C7 C8 C9 O1 166.9(8)
Au1 C8 C9 O1 -11.5(13)
C7 C8 C9 C10 -6.8(13)
Au1 C8 C9 C10 174.8(6)
C14 O2 C10 C11 -71.4(11)
C14 O2 C10 C9 115.7(9)
O1 C9 C10 O2 2.1(12)
C8 C9 C10 O2 175.8(8)
O1 C9 C10 C11 -171.0(8)
C8 C9 C10 C11 2.7(13)
C15 O3 C11 C12 8.9(14)
C15 O3 C11 C10 -167.8(9)
O2 C10 C11 O3 4.7(13)
C9 C10 C11 O3 177.6(8)
O2 C10 C11 C12 -172.2(8)
C9 C10 C11 C12 0.8(14)
O3 C11 C12 C7 -176.6(8)
C10 C11 C12 C7 -0.1(14)
C8 C7 C12 C11 -4.1(14)
C5 C7 C12 C11 171.1(9)
C25 N2 C21 C22 -1.1(15)
Au2 N2 C21 C22 -179.0(7)
N2 C21 C22 C23 1.1(15)
C21 C22 C23 C24 -1.7(15)
C22 C23 C24 C25 2.2(14)
C22 C23 C24 C26 179.7(9)
C21 N2 C25 C24 1.6(14)
Au2 N2 C25 C24 179.6(7)
C21 N2 C25 C27 -175.1(8)
Au2 N2 C25 C27 2.9(10)
C23 C24 C25 N2 -2.1(14)
C26 C24 C25 N2 -179.3(9)
C23 C24 C25 C27 174.1(9)
C26 C24 C25 C27 -3.1(16)
N2 C25 C27 C32 180.0(8)
C24 C25 C27 C32 3.6(15)
N2 C25 C27 C28 5.4(11)
C24 C25 C27 C28 -171.0(9)
C32 C27 C28 C29 -5.8(12)
C25 C27 C28 C29 169.2(8)
C32 C27 C28 Au2 174.1(6)
C25 C27 C28 Au2 -10.9(10)
C33 O21 C29 C28 -129.1(10)
C33 O21 C29 C30 57.1(12)
C27 C28 C29 O21 -167.7(8)
Au2 C28 C29 O21 12.4(12)
C27 C28 C29 C30 5.8(13)
Au2 C28 C29 C30 -174.0(7)
C34 O22 C30 C29 -120.8(10)
C34 O22 C30 C31 65.5(12)
O21 C29 C30 O22 -2.5(13)
C28 C29 C30 O22 -176.1(8)
O21 C29 C30 C31 171.3(8)
C28 C29 C30 C31 -2.3(13)
C35 O23 C31 C32 6.3(14)
C35 O23 C31 C30 -178.9(9)
O22 C30 C31 O23 -2.5(13)
C29 C30 C31 O23 -176.2(8)
O22 C30 C31 C32 172.4(8)
C29 C30 C31 C32 -1.3(14)
O23 C31 C32 C27 175.7(8)
C30 C31 C32 C27 1.2(14)
C28 C27 C32 C31 2.3(13)
C25 C27 C32 C31 -172.2(9)

loop_
_cell_oxdiff_twin_id
_cell_oxdiff_twin_matrix_11
_cell_oxdiff_twin_matrix_12
_cell_oxdiff_twin_matrix_13
_cell_oxdiff_twin_matrix_21
_cell_oxdiff_twin_matrix_22
_cell_oxdiff_twin_matrix_23
_cell_oxdiff_twin_matrix_31
_cell_oxdiff_twin_matrix_32
_cell_oxdiff_twin_matrix_33
1 1.0000 0.0000 0.0000 0.0000 1.0000 0.0000 0.0000 0.0000 1.0000
2 -1.0000 -0.0003 0.0000 -0.0007 -1.0000 -0.0003 -0.0356 -0.3263 1.0002

loop_
_diffrn_oxdiff_twin_id
_diffrn_oxdiff_twin_ratio
_diffrn_oxdiff_twin_reflns_isolated
_diffrn_oxdiff_twin_reflns_overlapped
1 0.7350 3446 30322
2 0.2650 3440 30322
